data_7029086
loop_
_publ_author_name
'Nartop, Dilek'
'Clegg, William'
'Harrington, Ross W.'
'Henderson, Richard A.'
'Wills, Corinne Y.'

_publ_section_title
;
 Binding multidentate ligands to Ni(2+): kinetic identification of
 preferential binding sites.
;
_journal_issue 8
_journal_name_full 'Dalton transactions (Cambridge, England : 2003)'
_journal_page_first 3372
_journal_page_last 3382
_journal_paper_doi 10.1039/c3dt53359j
_journal_volume 43
_journal_year 2014
_chemical_formula_moiety 'C16 H23 Cl N5 Ni +,Cl -,C H4 O'
_chemical_formula_sum 'C17 H27 Cl2 N5 Ni O'
_chemical_formula_weight 447.04
_chemical_name_systematic
;
 ?
;
_space_group_crystal_system monoclinic
_space_group_IT_number 14
_space_group_name_Hall '-P 2ybc'
_space_group_name_H-M_alt 'P 1 21/c 1'
_symmetry_space_group_name_Hall '-P 2ybc'
_symmetry_space_group_name_H-M 'P 1 21/c 1'
_atom_sites_solution_hydrogens mixed
_atom_sites_solution_primary direct
_atom_sites_solution_secondary difmap
_audit_creation_method SHELXL-2013
_cell_angle_alpha 90
_cell_angle_beta 117.8704(8)
_cell_angle_gamma 90
_cell_formula_units_Z 4
_cell_length_a 13.9076(7)
_cell_length_b 11.3295(5)
_cell_length_c 14.1620(7)
_cell_measurement_reflns_used 7691
_cell_measurement_temperature 150(2)
_cell_measurement_theta_max 26.92
_cell_measurement_theta_min 2.43
_cell_volume 1972.62(16)
_computing_cell_refinement 'Bruker SAINT'
_computing_data_collection 'Bruker SMART'
_computing_data_reduction 'Bruker SAINT'
_computing_molecular_graphics 'Bruker SHELXTL'
_computing_publication_material 'Bruker SHELXTL and local programs'
_computing_structure_refinement SHELXL-2013
_computing_structure_solution 'Bruker SHELXTL'
_diffrn_ambient_temperature 150(2)
_diffrn_measured_fraction_theta_full 0.999
_diffrn_measured_fraction_theta_max 0.919
_diffrn_measurement_device_type 'Bruker SMART 1K CCD diffractometer'
_diffrn_measurement_method 'thin-slice \w scans'
_diffrn_radiation_type MoK\a
_diffrn_radiation_wavelength 0.71073
_diffrn_reflns_av_R_equivalents 0.0335
_diffrn_reflns_av_unetI/netI 0.0465
_diffrn_reflns_Laue_measured_fraction_full 0.999
_diffrn_reflns_Laue_measured_fraction_max 0.919
_diffrn_reflns_limit_h_max 18
_diffrn_reflns_limit_h_min -17
_diffrn_reflns_limit_k_max 15
_diffrn_reflns_limit_k_min -11
_diffrn_reflns_limit_l_max 7
_diffrn_reflns_limit_l_min -19
_diffrn_reflns_number 11514
_diffrn_reflns_point_group_measured_fraction_full 0.999
_diffrn_reflns_point_group_measured_fraction_max 0.919
_diffrn_reflns_theta_full 25.242
_diffrn_reflns_theta_max 28.950
_diffrn_reflns_theta_min 1.656
_diffrn_source 'sealed tube'
_exptl_absorpt_coefficient_mu 1.271
_exptl_absorpt_correction_T_max 0.800
_exptl_absorpt_correction_T_min 0.700
_exptl_absorpt_correction_type multi-scan
_exptl_absorpt_process_details SADABS
_exptl_crystal_colour purple
_exptl_crystal_density_diffrn 1.505
_exptl_crystal_density_method 'not measured'
_exptl_crystal_description block
_exptl_crystal_F_000 936
_exptl_crystal_size_max 0.30
_exptl_crystal_size_mid 0.20
_exptl_crystal_size_min 0.20
_refine_diff_density_max 0.377
_refine_diff_density_min -0.369
_refine_diff_density_rms 0.073
_refine_ls_extinction_method none
_refine_ls_goodness_of_fit_ref 1.063
_refine_ls_hydrogen_treatment mixed
_refine_ls_matrix_type full
_refine_ls_number_parameters 252
_refine_ls_number_reflns 4799
_refine_ls_number_restraints 0
_refine_ls_restrained_S_all 1.063
_refine_ls_R_factor_all 0.0520
_refine_ls_R_factor_gt 0.0348
_refine_ls_shift/su_max 0.000
_refine_ls_shift/su_mean 0.000
_refine_ls_structure_factor_coef Fsqd
_refine_ls_weighting_details
;
 w=1/[\s^2^(Fo^2^)+(0.0264P)^2^+0.8912P]
 where P=(Fo^2^+2Fc^2^)/3
;
_refine_ls_weighting_scheme calc
_refine_ls_wR_factor_gt 0.0713
_refine_ls_wR_factor_ref 0.0776
_reflns_Friedel_coverage 0.000
_reflns_number_gt 3783
_reflns_number_total 4799
_reflns_threshold_expression 'I > 2\s(I)'
_cod_data_source_file c3dt53359j.txt
_cod_data_source_block rah36
_cod_database_code 7029086
_shelx_space_group_comment
;
The symmetry employed for this shelxl refinement is uniquely defined
by the following loop, which should always be used as a source of
symmetry information in preference to the above space-group names.
They are only intended as comments.
;
_shelx_estimated_absorpt_t_min 0.702
_shelx_estimated_absorpt_t_max 0.785
_shelxl_version_number 2013-2

loop_
_space_group_symop_operation_xyz
'x, y, z'
'-x, y+1/2, -z+1/2'
'-x, -y, -z'
'x, -y-1/2, z-1/2'

loop_
_atom_site_label
_atom_site_type_symbol
_atom_site_fract_x
_atom_site_fract_y
_atom_site_fract_z
_atom_site_U_iso_or_equiv
_atom_site_adp_type
_atom_site_occupancy
_atom_site_site_symmetry_order
_atom_site_calc_flag
_atom_site_refinement_flags_posn
_atom_site_refinement_flags_adp
Ni Ni 0.22626(2) 0.40783(2) 0.25735(2) 0.01368(8) Uani 1 1 d . .
Cl1 Cl 0.03288(4) 0.36786(5) 0.20099(4) 0.02228(13) Uani 1 1 d . .
N1 N 0.24817(14) 0.48300(15) 0.40120(14) 0.0164(4) Uani 1 1 d . .
N2 N 0.19288(15) 0.58339(16) 0.21324(15) 0.0175(4) Uani 1 1 d . .
H2N H 0.254(2) 0.619(2) 0.227(2) 0.032(7) Uiso 1 1 d . .
N3 N 0.21136(15) 0.39404(16) 0.10191(15) 0.0182(4) Uani 1 1 d . .
H3N H 0.1659(19) 0.346(2) 0.0650(19) 0.016(6) Uiso 1 1 d . .
N4 N 0.39552(15) 0.41488(17) 0.30422(15) 0.0174(4) Uani 1 1 d . .
H4N H 0.420(2) 0.477(2) 0.340(2) 0.032(8) Uiso 1 1 d . .
N5 N 0.26875(15) 0.23189(15) 0.30377(14) 0.0180(4) Uani 1 1 d . .
C1 C 0.30373(18) 0.4395(2) 0.49989(18) 0.0208(5) Uani 1 1 d . .
H1 H 0.3344 0.3628 0.5085 0.025 Uiso 1 1 calc R U
C2 C 0.31867(19) 0.5010(2) 0.59013(19) 0.0260(5) Uani 1 1 d . .
H2 H 0.3587 0.4671 0.6591 0.031 Uiso 1 1 calc R U
C3 C 0.2742(2) 0.6130(2) 0.5782(2) 0.0282(5) Uani 1 1 d . .
H3 H 0.2826 0.6571 0.6387 0.034 Uiso 1 1 calc R U
C4 C 0.21732(19) 0.6591(2) 0.47641(19) 0.0252(5) Uani 1 1 d . .
H4 H 0.1862 0.7357 0.4661 0.030 Uiso 1 1 calc R U
C5 C 0.20587(17) 0.59300(19) 0.38927(18) 0.0189(4) Uani 1 1 d . .
C6 C 0.14581(19) 0.6372(2) 0.27662(18) 0.0221(5) Uani 1 1 d . .
H6A H 0.0678 0.6162 0.2458 0.027 Uiso 1 1 calc R U
H6B H 0.1517 0.7242 0.2755 0.027 Uiso 1 1 calc R U
C7 C 0.12588(18) 0.58668(19) 0.09755(17) 0.0199(5) Uani 1 1 d . .
H7A H 0.1186 0.6689 0.0715 0.024 Uiso 1 1 calc R U
H7B H 0.0523 0.5556 0.0776 0.024 Uiso 1 1 calc R U
C8 C 0.18069(18) 0.51122(19) 0.04804(18) 0.0207(5) Uani 1 1 d . .
H8A H 0.1306 0.5000 -0.0289 0.025 Uiso 1 1 calc R U
H8B H 0.2466 0.5519 0.0549 0.025 Uiso 1 1 calc R U
C9 C 0.31823(18) 0.35300(19) 0.11605(18) 0.0203(5) Uani 1 1 d . .
H9A H 0.3228 0.3649 0.0490 0.024 Uiso 1 1 calc R U
H9B H 0.3267 0.2677 0.1331 0.024 Uiso 1 1 calc R U
C10 C 0.40794(18) 0.4215(2) 0.20583(18) 0.0207(5) Uani 1 1 d . .
H10A H 0.4795 0.3886 0.2202 0.025 Uiso 1 1 calc R U
H10B H 0.4054 0.5050 0.1843 0.025 Uiso 1 1 calc R U
C11 C 0.45137(18) 0.31294(19) 0.37285(19) 0.0229(5) Uani 1 1 d . .
H11A H 0.4810 0.3363 0.4487 0.027 Uiso 1 1 calc R U
H11B H 0.5131 0.2893 0.3606 0.027 Uiso 1 1 calc R U
C12 C 0.37611(18) 0.20920(19) 0.35098(17) 0.0194(5) Uani 1 1 d . .
C13 C 0.4165(2) 0.0952(2) 0.38048(19) 0.0267(5) Uani 1 1 d . .
H13 H 0.4927 0.0813 0.4137 0.032 Uiso 1 1 calc R U
C14 C 0.3449(2) 0.0020(2) 0.3611(2) 0.0305(6) Uani 1 1 d . .
H14 H 0.3711 -0.0764 0.3804 0.037 Uiso 1 1 calc R U
C15 C 0.2352(2) 0.0257(2) 0.31334(19) 0.0281(5) Uani 1 1 d . .
H15 H 0.1843 -0.0362 0.2996 0.034 Uiso 1 1 calc R U
C16 C 0.19990(19) 0.14079(19) 0.28553(18) 0.0226(5) Uani 1 1 d . .
H16 H 0.1240 0.1562 0.2522 0.027 Uiso 1 1 calc R U
Cl2 Cl 0.43188(5) 0.70144(5) 0.33477(5) 0.02603(14) Uani 1 1 d . .
C17 C 0.0324(2) 0.1288(2) -0.0366(2) 0.0355(6) Uani 1 1 d . .
H17A H 0.0775 0.0580 -0.0233 0.053 Uiso 1 1 calc R U
H17B H -0.0416 0.1120 -0.0925 0.053 Uiso 1 1 calc R U
H17C H 0.0304 0.1516 0.0292 0.053 Uiso 1 1 calc R U
O1 O 0.07714(15) 0.22224(15) -0.07018(15) 0.0298(4) Uani 1 1 d . .
H1O H 0.074(3) 0.198(3) -0.127(3) 0.051(10) Uiso 1 1 d . .

loop_
_atom_site_aniso_label
_atom_site_aniso_U_11
_atom_site_aniso_U_22
_atom_site_aniso_U_33
_atom_site_aniso_U_23
_atom_site_aniso_U_13
_atom_site_aniso_U_12
Ni 0.01426(13) 0.01290(13) 0.01336(13) 0.00060(11) 0.00602(11) 0.00097(10)
Cl1 0.0159(3) 0.0258(3) 0.0225(3) 0.0050(2) 0.0068(2) -0.0014(2)
N1 0.0154(9) 0.0172(9) 0.0157(9) 0.0000(7) 0.0065(8) 0.0001(7)
N2 0.0183(9) 0.0153(9) 0.0184(9) 0.0017(7) 0.0081(8) 0.0004(7)
N3 0.0178(9) 0.0177(10) 0.0169(9) -0.0027(8) 0.0064(8) -0.0022(8)
N4 0.0188(9) 0.0155(9) 0.0182(9) -0.0016(8) 0.0088(8) 0.0000(8)
N5 0.0213(10) 0.0161(9) 0.0166(9) 0.0005(7) 0.0090(8) 0.0014(7)
C1 0.0207(11) 0.0225(12) 0.0193(11) 0.0012(9) 0.0093(10) -0.0005(9)
C2 0.0258(12) 0.0345(14) 0.0158(11) 0.0010(10) 0.0081(10) -0.0043(10)
C3 0.0330(14) 0.0316(14) 0.0246(12) -0.0102(11) 0.0174(11) -0.0063(11)
C4 0.0284(13) 0.0227(12) 0.0292(13) -0.0046(10) 0.0174(11) 0.0019(10)
C5 0.0171(10) 0.0200(11) 0.0197(11) -0.0017(9) 0.0088(9) -0.0002(9)
C6 0.0242(12) 0.0192(11) 0.0242(12) 0.0011(9) 0.0123(10) 0.0060(9)
C7 0.0207(11) 0.0189(11) 0.0195(11) 0.0051(9) 0.0090(10) 0.0036(9)
C8 0.0203(11) 0.0244(12) 0.0173(11) 0.0021(9) 0.0088(10) 0.0009(9)
C9 0.0256(12) 0.0202(11) 0.0199(11) -0.0005(9) 0.0146(10) 0.0044(9)
C10 0.0205(11) 0.0222(12) 0.0238(12) 0.0025(9) 0.0141(10) 0.0036(9)
C11 0.0171(11) 0.0268(12) 0.0209(11) 0.0036(10) 0.0058(10) 0.0046(9)
C12 0.0257(12) 0.0202(11) 0.0144(10) 0.0007(9) 0.0111(10) 0.0044(9)
C13 0.0314(13) 0.0275(13) 0.0224(12) 0.0055(10) 0.0137(11) 0.0128(10)
C14 0.0522(17) 0.0183(12) 0.0245(13) 0.0039(10) 0.0210(13) 0.0106(11)
C15 0.0452(16) 0.0153(11) 0.0267(13) -0.0005(10) 0.0194(12) -0.0033(10)
C16 0.0279(12) 0.0194(11) 0.0212(11) -0.0008(9) 0.0120(10) -0.0020(9)
Cl2 0.0230(3) 0.0190(3) 0.0298(3) 0.0008(2) 0.0071(3) -0.0033(2)
C17 0.0374(15) 0.0335(14) 0.0397(16) 0.0028(12) 0.0213(14) -0.0010(12)
O1 0.0382(10) 0.0257(9) 0.0277(10) -0.0064(8) 0.0172(9) -0.0059(8)

loop_
_atom_type_symbol
_atom_type_description
_atom_type_scat_dispersion_real
_atom_type_scat_dispersion_imag
_atom_type_scat_source
C C 0.0033 0.0016 'International Tables Vol C Tables 4.2.6.8 and 6.1.1.4'
H H 0.0000 0.0000 'International Tables Vol C Tables 4.2.6.8 and 6.1.1.4'
N N 0.0061 0.0033 'International Tables Vol C Tables 4.2.6.8 and 6.1.1.4'
Cl Cl 0.1484 0.1585 'International Tables Vol C Tables 4.2.6.8 and 6.1.1.4'
Ni Ni 0.3393 1.1124 'International Tables Vol C Tables 4.2.6.8 and 6.1.1.4'
O O 0.0106 0.0060 'International Tables Vol C Tables 4.2.6.8 and 6.1.1.4'

loop_
_geom_angle_atom_site_label_1
_geom_angle_atom_site_label_2
_geom_angle_atom_site_label_3
_geom_angle
Cl1 Ni N1 91.73(5)
Cl1 Ni N2 91.26(5)
Cl1 Ni N3 95.06(5)
Cl1 Ni N4 171.51(5)
Cl1 Ni N5 91.82(5)
N1 Ni N2 79.23(7)
N1 Ni N3 160.01(7)
N1 Ni N4 92.56(7)
N1 Ni N5 100.96(7)
N2 Ni N3 81.85(7)
N2 Ni N4 96.74(7)
N2 Ni N5 176.91(7)
N3 Ni N4 83.31(7)
N3 Ni N5 97.60(7)
N4 Ni N5 80.17(7)
Ni N1 C1 128.14(14)
Ni N1 C5 113.30(14)
C1 N1 C5 118.37(18)
Ni N2 H2N 108.4(17)
Ni N2 C6 108.39(13)
Ni N2 C7 107.38(13)
H2N N2 C6 109.6(17)
H2N N2 C7 106.5(18)
C6 N2 C7 116.29(17)
Ni N3 H3N 112.8(16)
Ni N3 C8 109.38(13)
Ni N3 C9 106.18(13)
H3N N3 C8 108.4(17)
H3N N3 C9 107.9(16)
C8 N3 C9 112.23(17)
Ni N4 H4N 106.8(18)
Ni N4 C10 107.84(13)
Ni N4 C11 109.95(13)
H4N N4 C10 109.9(18)
H4N N4 C11 108.5(18)
C10 N4 C11 113.67(17)
Ni N5 C12 114.99(14)
Ni N5 C16 126.67(15)
C12 N5 C16 118.22(19)
N1 C1 H1 118.5
N1 C1 C2 123.0(2)
H1 C1 C2 118.5
C1 C2 H2 120.6
C1 C2 C3 118.8(2)
H2 C2 C3 120.6
C2 C3 H3 120.7
C2 C3 C4 118.5(2)
H3 C3 C4 120.7
C3 C4 H4 120.1
C3 C4 C5 119.7(2)
H4 C4 C5 120.1
N1 C5 C4 121.5(2)
N1 C5 C6 115.68(19)
C4 C5 C6 122.8(2)
N2 C6 C5 109.03(17)
N2 C6 H6A 109.9
N2 C6 H6B 109.9
C5 C6 H6A 109.9
C5 C6 H6B 109.9
H6A C6 H6B 108.3
N2 C7 H7A 110.1
N2 C7 H7B 110.1
N2 C7 C8 108.03(17)
H7A C7 H7B 108.4
H7A C7 C8 110.1
H7B C7 C8 110.1
N3 C8 C7 110.52(17)
N3 C8 H8A 109.5
N3 C8 H8B 109.5
C7 C8 H8A 109.5
C7 C8 H8B 109.5
H8A C8 H8B 108.1
N3 C9 H9A 109.8
N3 C9 H9B 109.8
N3 C9 C10 109.51(17)
H9A C9 H9B 108.2
H9A C9 C10 109.8
H9B C9 C10 109.8
N4 C10 C9 110.54(17)
N4 C10 H10A 109.5
N4 C10 H10B 109.5
C9 C10 H10A 109.5
C9 C10 H10B 109.5
H10A C10 H10B 108.1
N4 C11 H11A 109.2
N4 C11 H11B 109.2
N4 C11 C12 111.97(18)
H11A C11 H11B 107.9
H11A C11 C12 109.2
H11B C11 C12 109.2
N5 C12 C11 117.14(18)
N5 C12 C13 121.7(2)
C11 C12 C13 121.2(2)
C12 C13 H13 120.2
C12 C13 C14 119.6(2)
H13 C13 C14 120.2
C13 C14 H14 120.8
C13 C14 C15 118.5(2)
H14 C14 C15 120.8
C14 C15 H15 120.4
C14 C15 C16 119.2(2)
H15 C15 C16 120.4
N5 C16 C15 122.7(2)
N5 C16 H16 118.6
C15 C16 H16 118.6
H17A C17 H17B 109.5
H17A C17 H17C 109.5
H17A C17 O1 109.5
H17B C17 H17C 109.5
H17B C17 O1 109.5
H17C C17 O1 109.5
C17 O1 H1O 104(2)

loop_
_geom_bond_atom_site_label_1
_geom_bond_atom_site_label_2
_geom_bond_distance
Ni Cl1 2.4634(6)
Ni N1 2.0948(17)
Ni N2 2.0714(18)
Ni N3 2.1181(19)
Ni N4 2.1277(18)
Ni N5 2.0956(17)
N1 C1 1.336(3)
N1 C5 1.355(3)
N2 H2N 0.87(3)
N2 C6 1.468(3)
N2 C7 1.458(3)
N3 H3N 0.81(2)
N3 C8 1.491(3)
N3 C9 1.479(3)
N4 H4N 0.84(3)
N4 C10 1.484(3)
N4 C11 1.475(3)
N5 C12 1.345(3)
N5 C16 1.348(3)
C1 H1 0.950
C1 C2 1.383(3)
C2 H2 0.950
C2 C3 1.388(3)
C3 H3 0.950
C3 C4 1.382(3)
C4 H4 0.950
C4 C5 1.387(3)
C5 C6 1.499(3)
C6 H6A 0.990
C6 H6B 0.990
C7 H7A 0.990
C7 H7B 0.990
C7 C8 1.518(3)
C8 H8A 0.990
C8 H8B 0.990
C9 H9A 0.990
C9 H9B 0.990
C9 C10 1.514(3)
C10 H10A 0.990
C10 H10B 0.990
C11 H11A 0.990
C11 H11B 0.990
C11 C12 1.507(3)
C12 C13 1.392(3)
C13 H13 0.950
C13 C14 1.388(4)
C14 H14 0.950
C14 C15 1.376(4)
C15 H15 0.950
C15 C16 1.384(3)
C16 H16 0.950
C17 H17A 0.980
C17 H17B 0.980
C17 H17C 0.980
C17 O1 1.418(3)
O1 H1O 0.83(3)

loop_
_geom_hbond_atom_site_label_D
_geom_hbond_atom_site_label_H
_geom_hbond_atom_site_label_A
_geom_hbond_distance_DH
_geom_hbond_distance_HA
_geom_hbond_distance_DA
_geom_hbond_angle_DHA
_geom_hbond_site_symmetry_A
N2 H2N Cl2 0.87(3) 2.41(3) 3.233(2) 157(2) .
N3 H3N O1 0.81(2) 2.22(2) 2.993(3) 158(2) .
N4 H4N Cl2 0.84(3) 2.55(3) 3.283(2) 146(2) .
O1 H1O Cl1 0.83(3) 2.35(3) 3.1715(19) 170(3) 4_565

loop_
_geom_torsion_atom_site_label_1
_geom_torsion_atom_site_label_2
_geom_torsion_atom_site_label_3
_geom_torsion_atom_site_label_4
_geom_torsion
Ni N1 C1 C2 175.57(16)
C5 N1 C1 C2 0.9(3)
N1 C1 C2 C3 0.0(3)
C1 C2 C3 C4 -0.5(3)
C2 C3 C4 C5 0.1(4)
Ni N1 C5 C4 -176.72(17)
Ni N1 C5 C6 3.8(2)
C1 N1 C5 C4 -1.3(3)
C1 N1 C5 C6 179.18(19)
C3 C4 C5 N1 0.8(3)
C3 C4 C5 C6 -179.7(2)
Ni N2 C6 C5 40.8(2)
C7 N2 C6 C5 161.80(18)
N1 C5 C6 N2 -29.8(3)
C4 C5 C6 N2 150.6(2)
Ni N2 C7 C8 -49.93(19)
C6 N2 C7 C8 -171.49(18)
Ni N3 C8 C7 -23.2(2)
C9 N3 C8 C7 -140.82(19)
N2 C7 C8 N3 48.9(2)
Ni N3 C9 C10 -44.51(19)
C8 N3 C9 C10 74.9(2)
Ni N4 C10 C9 -33.2(2)
C11 N4 C10 C9 89.0(2)
N3 C9 C10 N4 53.5(2)
Ni N4 C11 C12 26.2(2)
C10 N4 C11 C12 -94.8(2)
Ni N5 C12 C11 5.1(2)
Ni N5 C12 C13 -176.12(16)
C16 N5 C12 C11 -178.57(19)
C16 N5 C12 C13 0.2(3)
N4 C11 C12 N5 -21.5(3)
N4 C11 C12 C13 159.8(2)
N5 C12 C13 C14 0.0(3)
C11 C12 C13 C14 178.7(2)
C12 C13 C14 C15 -0.3(3)
C13 C14 C15 C16 0.5(4)
Ni N5 C16 C15 175.84(17)
C12 N5 C16 C15 0.0(3)
C14 C15 C16 N5 -0.4(4)
